data_4324424
loop_
_publ_author_name
'Gina M. Chiarella'
'F. Albert Cotton'
'Carlos A. Murillo'
'Mark D. Young'

_publ_section_title
;
 Tuning the Electrochemistry of Re26+ Species with Divergent Bicyclic
 Guanidinate Ligands and by Modification of Axial \p Interactions
;
_journal_name_full 'Inorganic Chemistry'
_journal_page_first 1258
_journal_page_last 1264
_journal_paper_doi 10.1021/ic101890p
_journal_volume 50
_journal_year 2011
_chemical_formula_moiety 'C24 H40 Cl2 N12 Re2'
_chemical_formula_sum 'C24 H40 Cl2 N12 Re2'
_chemical_formula_weight 939.98
_chemical_name_systematic
; 
 ? 
;
_space_group_IT_number 87
_symmetry_cell_setting tetragonal
_symmetry_space_group_name_Hall '-I 4'
_symmetry_space_group_name_H-M 'I 4/m'
_atom_sites_solution_hydrogens geom
_atom_sites_solution_primary direct
_atom_sites_solution_secondary difmap
_audit_creation_method SHELXL-97
_cell_angle_alpha 90.00
_cell_angle_beta 90.00
_cell_angle_gamma 90.00
_cell_formula_units_Z 2
_cell_length_a 9.679(4)
_cell_length_b 9.679(4)
_cell_length_c 15.448(8)
_cell_measurement_reflns_used 2834
_cell_measurement_temperature 213(2)
_cell_measurement_theta_max 24.45
_cell_measurement_theta_min 2.48
_cell_volume 1447.2(11)
_computing_cell_refinement 'SMART (Bruker, 2001)'
_computing_data_collection 'SMART (Bruker, 2001)'
_computing_data_reduction 'SMART (Bruker, 2001)'
_computing_molecular_graphics 'SHELXL97 (Sheldrick, 2008)'
_computing_publication_material 'SHELXL97 (Sheldrick, 2008)'
_computing_structure_refinement 'SHELXL-97 (Sheldrick, 1997)'
_computing_structure_solution 'SHELXS-97 (Sheldrick, 1990)'
_diffrn_ambient_temperature 213(2)
_diffrn_measured_fraction_theta_full 0.982
_diffrn_measured_fraction_theta_max 0.982
_diffrn_measurement_device_type 'Bruker SMART 1K CCD area-detector'
_diffrn_measurement_method 'phi and omega scans'
_diffrn_radiation_monochromator graphite
_diffrn_radiation_source 'fine-focus sealed tube'
_diffrn_radiation_type MoK\a
_diffrn_radiation_wavelength 0.71073
_diffrn_reflns_av_R_equivalents 0.0888
_diffrn_reflns_av_sigmaI/netI 0.0520
_diffrn_reflns_limit_h_max 11
_diffrn_reflns_limit_h_min -11
_diffrn_reflns_limit_k_max 11
_diffrn_reflns_limit_k_min -11
_diffrn_reflns_limit_l_max 18
_diffrn_reflns_limit_l_min -16
_diffrn_reflns_number 5017
_diffrn_reflns_theta_full 25.03
_diffrn_reflns_theta_max 25.03
_diffrn_reflns_theta_min 2.48
_diffrn_standards_decay_% 0
_diffrn_standards_interval_count 0
_diffrn_standards_interval_time 0
_diffrn_standards_number 0
_exptl_absorpt_coefficient_mu 8.582
_exptl_absorpt_correction_T_max 0.2787
_exptl_absorpt_correction_T_min 0.2429
_exptl_absorpt_correction_type multi-scan
_exptl_absorpt_process_details '(SADABS; Sheldrick, 2004)'
_exptl_crystal_colour green
_exptl_crystal_density_diffrn 2.157
_exptl_crystal_description block
_exptl_crystal_F_000 904
_exptl_crystal_size_max 0.23
_exptl_crystal_size_mid 0.21
_exptl_crystal_size_min 0.20
_refine_diff_density_max 2.495
_refine_diff_density_min -2.068
_refine_diff_density_rms 0.320
_refine_ls_extinction_method none
_refine_ls_goodness_of_fit_ref 1.915
_refine_ls_hydrogen_treatment constr
_refine_ls_matrix_type full
_refine_ls_number_parameters 82
_refine_ls_number_reflns 669
_refine_ls_number_restraints 91
_refine_ls_restrained_S_all 1.908
_refine_ls_R_factor_all 0.0714
_refine_ls_R_factor_gt 0.0599
_refine_ls_shift/su_max 0.000
_refine_ls_shift/su_mean 0.000
_refine_ls_structure_factor_coef Fsqd
_refine_ls_weighting_details 'calc w=1/[\s^2^(Fo^2^)+(0.0463P)^2^+0.0100P] where P=(Fo^2^+2Fc^2^)/3'
_refine_ls_weighting_scheme calc
_refine_ls_wR_factor_gt 0.1435
_refine_ls_wR_factor_ref 0.1482
_reflns_number_gt 588
_reflns_number_total 669
_reflns_threshold_expression >2sigma(I)
_cod_data_source_file ic101890p_si_001_1.cif
_cod_data_source_block Re2(tbn)4Cl2
_cod_original_cell_volume 1447.1(10)
_cod_database_code 4324424

loop_
_symmetry_equiv_pos_as_xyz
'x, y, z'
'-x, -y, z'
'-y, x, z'
'y, -x, z'
'x+1/2, y+1/2, z+1/2'
'-x+1/2, -y+1/2, z+1/2'
'-y+1/2, x+1/2, z+1/2'
'y+1/2, -x+1/2, z+1/2'
'-x, -y, -z'
'x, y, -z'
'y, -x, -z'
'-y, x, -z'
'-x+1/2, -y+1/2, -z+1/2'
'x+1/2, y+1/2, -z+1/2'
'y+1/2, -x+1/2, -z+1/2'
'-y+1/2, x+1/2, -z+1/2'

loop_
_atom_site_label
_atom_site_type_symbol
_atom_site_fract_x
_atom_site_fract_y
_atom_site_fract_z
_atom_site_U_iso_or_equiv
_atom_site_adp_type
_atom_site_occupancy
_atom_site_symmetry_multiplicity
_atom_site_calc_flag
_atom_site_refinement_flags
Re1 Re 0.5000 0.5000 0.42827(6) 0.0344(5) Uani 1 4 d SD
Cl1 Cl 0.5000 0.5000 0.2570(5) 0.067(2) Uani 1 4 d S
N1 N 0.404(5) 0.321(2) 0.4289(7) 0.049(4) Uani 0.50 1 d PDU
N2 N 0.407(4) 0.296(2) 0.5795(6) 0.047(4) Uani 0.50 1 d PDU
C1 C 0.3728(19) 0.2480(12) 0.5000 0.051(4) Uani 1 2 d SDU
C2 C 0.371(4) 0.250(2) 0.3449(7) 0.064(5) Uani 0.50 1 d PDU
H2A H 0.4438 0.2654 0.3039 0.077 Uiso 0.50 1 d PR
H2B H 0.2897 0.2950 0.3227 0.077 Uiso 0.50 1 d PR
C3 C 0.331(4) 0.101(2) 0.3485(3) 0.074(5) Uani 0.50 1 d PDU
H3A H 0.4176 0.0533 0.3448 0.089 Uiso 0.50 1 d PR
H3B H 0.2772 0.0754 0.2989 0.089 Uiso 0.50 1 d PR
C4 C 0.263(3) 0.050(2) 0.4296(5) 0.081(6) Uani 0.50 1 d PDU
H4A H 0.2828 -0.0459 0.4395 0.098 Uiso 0.50 1 d PR
H4B H 0.1651 0.0599 0.4219 0.098 Uiso 0.50 1 d PR
N3 N 0.310(2) 0.1251(13) 0.5000 0.074(4) Uani 1 2 d SDU
C5 C 0.306(4) 0.071(2) 0.5910(5) 0.078(6) Uani 0.50 1 d PDU
H5A H 0.3732 -0.0007 0.5992 0.093 Uiso 0.50 1 d PR
H5B H 0.2160 0.0366 0.6063 0.093 Uiso 0.50 1 d PR
C6 C 0.344(4) 0.198(2) 0.6404(4) 0.069(5) Uani 0.50 1 d PDU
H6A H 0.2625 0.2382 0.6653 0.083 Uiso 0.50 1 d PR
H6B H 0.4072 0.1763 0.6864 0.083 Uiso 0.50 1 d PR

loop_
_atom_site_aniso_label
_atom_site_aniso_U_11
_atom_site_aniso_U_22
_atom_site_aniso_U_33
_atom_site_aniso_U_23
_atom_site_aniso_U_13
_atom_site_aniso_U_12
Re1 0.0441(6) 0.0441(6) 0.0151(6) 0.000 0.000 0.000
Cl1 0.094(4) 0.094(4) 0.013(3) 0.000 0.000 0.000
N1 0.047(6) 0.054(5) 0.046(4) -0.007(3) -0.006(5) 0.004(5)
N2 0.043(9) 0.048(7) 0.049(4) 0.006(4) 0.007(7) 0.012(7)
C1 0.040(10) 0.056(8) 0.058(4) 0.000 0.000 0.005(7)
C2 0.075(11) 0.061(8) 0.058(4) -0.018(5) -0.007(8) -0.007(8)
C3 0.077(11) 0.066(7) 0.079(5) -0.016(6) -0.009(8) -0.018(8)
C4 0.081(11) 0.072(8) 0.091(6) -0.010(5) -0.001(7) -0.020(8)
N3 0.076(6) 0.068(5) 0.078(4) 0.000 0.000 -0.015(4)
C5 0.074(12) 0.071(7) 0.088(5) 0.014(5) -0.004(8) -0.020(8)
C6 0.074(11) 0.068(8) 0.066(4) 0.016(5) 0.005(8) -0.011(8)

loop_
_atom_type_symbol
_atom_type_description
_atom_type_scat_dispersion_real
_atom_type_scat_dispersion_imag
_atom_type_scat_source
C C 0.0033 0.0016 'International Tables Vol C Tables 4.2.6.8 and 6.1.1.4'
H H 0.0000 0.0000 'International Tables Vol C Tables 4.2.6.8 and 6.1.1.4'
N N 0.0061 0.0033 'International Tables Vol C Tables 4.2.6.8 and 6.1.1.4'
Cl Cl 0.1484 0.1585 'International Tables Vol C Tables 4.2.6.8 and 6.1.1.4'
Re Re -1.0185 7.2310 'International Tables Vol C Tables 4.2.6.8 and 6.1.1.4'

loop_
_geom_angle_atom_site_label_1
_geom_angle_atom_site_label_2
_geom_angle_atom_site_label_3
_geom_angle
_geom_angle_site_symmetry_1
_geom_angle_site_symmetry_3
N1 Re1 N1 179.5(6) 2_665 .
N1 Re1 N1 89.999(9) 2_665 3_655
N1 Re1 N1 89.999(4) . 3_655
N1 Re1 N1 89.999(4) 2_665 4_565
N1 Re1 N1 89.999(8) . 4_565
N1 Re1 N1 179.5(6) 3_655 4_565
N1 Re1 N2 4.9(17) 2_665 9_666
N1 Re1 N2 175.5(19) . 9_666
N1 Re1 N2 94(2) 3_655 9_666
N1 Re1 N2 87(2) 4_565 9_666
N1 Re1 N2 175.5(19) 2_665 10_556
N1 Re1 N2 4.9(17) . 10_556
N1 Re1 N2 87(2) 3_655 10_556
N1 Re1 N2 94(2) 4_565 10_556
N2 Re1 N2 173.7(5) 9_666 10_556
N1 Re1 N2 87(2) 2_665 12_656
N1 Re1 N2 94(2) . 12_656
N1 Re1 N2 4.9(17) 3_655 12_656
N1 Re1 N2 175.5(19) 4_565 12_656
N2 Re1 N2 89.83(3) 9_666 12_656
N2 Re1 N2 89.83(3) 10_556 12_656
N1 Re1 N2 94(2) 2_665 11_566
N1 Re1 N2 86(2) . 11_566
N1 Re1 N2 175.5(19) 3_655 11_566
N1 Re1 N2 4.9(17) 4_565 11_566
N2 Re1 N2 89.83(3) 9_666 11_566
N2 Re1 N2 89.83(3) 10_556 11_566
N2 Re1 N2 173.7(5) 12_656 11_566
N1 Re1 Re1 89.7(3) 2_665 9_666
N1 Re1 Re1 89.7(3) . 9_666
N1 Re1 Re1 89.7(3) 3_655 9_666
N1 Re1 Re1 89.7(3) 4_565 9_666
N2 Re1 Re1 93.2(2) 9_666 9_666
N2 Re1 Re1 93.2(2) 10_556 9_666
N2 Re1 Re1 93.2(2) 12_656 9_666
N2 Re1 Re1 93.2(2) 11_566 9_666
N1 Re1 Cl1 90.3(3) 2_665 .
N1 Re1 Cl1 90.3(3) . .
N1 Re1 Cl1 90.3(3) 3_655 .
N1 Re1 Cl1 90.3(3) 4_565 .
N2 Re1 Cl1 86.8(2) 9_666 .
N2 Re1 Cl1 86.8(2) 10_556 .
N2 Re1 Cl1 86.8(2) 12_656 .
N2 Re1 Cl1 86.8(2) 11_566 .
Re1 Re1 Cl1 180.000(1) 9_666 .
N2 N1 C1 87(3) 10_556 .
C1 N1 C2 115.1(8) . .
C1 N1 C6 94.3(6) . 10_556
N2 N1 Re1 137(10) 10_556 .
C1 N1 Re1 125.0(8) . .
C2 N1 Re1 119.8(9) . .
C6 N1 Re1 140.6(6) 10_556 .
N1 N2 C2 135(10) 10_556 10_556
N1 N2 C1 81(3) 10_556 .
C2 N2 C1 129.7(12) 10_556 .
N1 N2 C6 147(10) 10_556 .
C1 N2 C6 105.3(7) . .
C2 N2 Re1 117.9(10) 10_556 9_666
C1 N2 Re1 111.1(6) . 9_666
C6 N2 Re1 142.4(8) . 9_666
N3 C1 N1 124.8(5) . .
N3 C1 N1 124.8(5) . 10_556
N1 C1 N1 110.3(10) . 10_556
N3 C1 N2 114.5(5) . 10_556
N1 C1 N2 120.7(7) 10_556 10_556
N3 C1 N2 114.5(5) . .
N1 C1 N2 120.7(7) . .
N2 C1 N2 130.5(11) 10_556 .
C6 C2 N2 93.4(18) 10_556 10_556
N2 C2 C3 111.3(12) 10_556 .
C6 C2 N1 98.3(19) 10_556 .
C3 C2 N1 117.4(9) . .
C6 C2 H2A 132.9 10_556 .
N2 C2 H2A 110.3 10_556 .
C3 C2 H2A 111.1 . .
N1 C2 H2A 110.2 . .
C6 C2 H2B 99.0 10_556 .
N2 C2 H2B 113.0 10_556 .
C3 C2 H2B 103.6 . .
N1 C2 H2B 106.4 . .
H2A C2 H2B 107.3 . .
C6 C3 C5 98.7(13) 10_556 10_556
C5 C3 C2 112.2(11) 10_556 .
C6 C3 C4 103.5(14) 10_556 .
C2 C3 C4 117.6(13) . .
C6 C3 H3A 111.5 10_556 .
C5 C3 H3A 97.3 10_556 .
C2 C3 H3A 103.8 . .
C4 C3 H3A 105.9 . .
C6 C3 H3B 117.8 10_556 .
C5 C3 H3B 122.2 10_556 .
C2 C3 H3B 111.2 . .
C4 C3 H3B 110.1 . .
H3A C3 H3B 107.4 . .
C5 C4 N3 90.6(15) 10_556 .
N3 C4 C3 109.7(4) . .
N3 C4 C6 85.2(6) . 10_556
C5 C4 H4A 107.0 10_556 .
N3 C4 H4A 108.4 . .
C3 C4 H4A 111.4 . .
C6 C4 H4A 135.7 10_556 .
C5 C4 H4B 128.6 10_556 .
N3 C4 H4B 111.9 . .
C3 C4 H4B 107.3 . .
C6 C4 H4B 104.7 10_556 .
H4A C4 H4B 108.2 . .
C1 N3 C4 128.1(6) . .
C1 N3 C4 128.1(6) . 10_556
C4 N3 C4 103.3(9) . 10_556
C1 N3 C5 109.0(6) . 10_556
C4 N3 C5 122.8(8) 10_556 10_556
C1 N3 C5 109.0(6) . .
C4 N3 C5 122.8(8) . .
C5 N3 C5 138.9(14) 10_556 .
C4 C5 C3 144(6) 10_556 10_556
C4 C5 C6 140(7) 10_556 .
C4 C5 N3 67.5(7) 10_556 .
C3 C5 N3 139.3(12) 10_556 .
C6 C5 N3 100.5(4) . .
C4 C5 H5A 108.5 10_556 .
C3 C5 H5A 85.6 10_556 .
C6 C5 H5A 111.0 . .
N3 C5 H5A 110.8 . .
C4 C5 H5B 49.1 10_556 .
C3 C5 H5B 95.2 10_556 .
C6 C5 H5B 112.5 . .
N3 C5 H5B 112.3 . .
H5A C5 H5B 109.5 . .
C2 C6 C3 143(5) 10_556 10_556
C2 C6 N2 62.0(18) 10_556 .
C3 C6 N2 143(3) 10_556 .
C2 C6 C5 167(6) 10_556 .
N2 C6 C5 107.8(7) . .
C2 C6 N1 60.8(16) 10_556 10_556
C3 C6 N1 147(3) 10_556 10_556
C5 C6 N1 109.7(7) . 10_556
C2 C6 C4 168(2) 10_556 10_556
C3 C6 C4 48.0(8) 10_556 10_556
N2 C6 C4 106.4(5) . 10_556
N1 C6 C4 107.4(5) 10_556 10_556
C2 C6 H6A 82.4 10_556 .
C3 C6 H6A 102.3 10_556 .
N2 C6 H6A 109.8 . .
C5 C6 H6A 109.3 . .
N1 C6 H6A 104.7 10_556 .
C4 C6 H6A 100.7 10_556 .
C2 C6 H6B 68.9 10_556 .
C3 C6 H6B 74.8 10_556 .
N2 C6 H6B 110.8 . .
C5 C6 H6B 110.7 . .
N1 C6 H6B 113.8 10_556 .
C4 C6 H6B 120.0 10_556 .
H6A C6 H6B 108.5 . .

loop_
_geom_bond_atom_site_label_1
_geom_bond_atom_site_label_2
_geom_bond_distance
_geom_bond_site_symmetry_2
Re1 N1 1.969(9) 2_665
Re1 N1 1.969(9) .
Re1 N1 1.969(9) 3_655
Re1 N1 1.969(9) 4_565
Re1 N2 2.177(11) 9_666
Re1 N2 2.177(11) 10_556
Re1 N2 2.177(11) 12_656
Re1 N2 2.177(11) 11_566
Re1 Re1 2.216(2) 9_666
Re1 Cl1 2.645(7) .
N1 N2 0.27(4) 10_556
N1 C1 1.339(9) .
N1 C2 1.499(5) .
N1 C6 1.698(19) 10_556
N2 N1 0.27(4) 10_556
N2 C2 1.295(17) 10_556
N2 C1 1.352(9) .
N2 C6 1.464(10) .
N2 Re1 2.177(11) 9_666
C1 N3 1.334(9) .
C1 N1 1.339(9) 10_556
C1 N2 1.352(9) 10_556
C2 C6 0.610(18) 10_556
C2 N2 1.295(17) 10_556
C2 C3 1.496(5) .
C2 H2A 0.9601 .
C2 H2B 0.9600 .
C3 C6 0.96(3) 10_556
C3 C5 1.009(10) 10_556
C3 C4 1.499(5) .
C3 H3A 0.9600 .
C3 H3B 0.9600 .
C4 C5 0.56(3) 10_556
C4 N3 1.386(5) .
C4 H4A 0.9601 .
C4 H4B 0.9601 .
N3 C4 1.386(5) 10_556
N3 C5 1.501(5) 10_556
N3 C5 1.501(5) .
C5 C4 0.56(3) 10_556
C5 C3 1.009(10) 10_556
C5 C6 1.497(5) .
C5 H5A 0.9600 .
C5 H5B 0.9600 .
C6 C2 0.610(18) 10_556
C6 C3 0.96(3) 10_556
C6 N1 1.698(19) 10_556
C6 H6A 0.9599 .
C6 H6B 0.9600 .

loop_
_geom_torsion_atom_site_label_1
_geom_torsion_atom_site_label_2
_geom_torsion_atom_site_label_3
_geom_torsion_atom_site_label_4
_geom_torsion
_geom_torsion_site_symmetry_1
_geom_torsion_site_symmetry_4
N1 Re1 N1 N2 -45(20) 3_655 10_556
N1 Re1 N1 N2 136(20) 4_565 10_556
N2 Re1 N1 N2 -41(20) 12_656 10_556
N2 Re1 N1 N2 133(20) 11_566 10_556
Re1 Re1 N1 N2 -134(20) 9_666 10_556
Cl1 Re1 N1 N2 46(20) . 10_556
N1 Re1 N1 C1 86(4) 3_655 .
N1 Re1 N1 C1 -93(4) 4_565 .
N2 Re1 N1 C1 131(24) 10_556 .
N2 Re1 N1 C1 90(4) 12_656 .
N2 Re1 N1 C1 -96(4) 11_566 .
Re1 Re1 N1 C1 -3(4) 9_666 .
Cl1 Re1 N1 C1 177(4) . .
N1 Re1 N1 C2 -89(3) 3_655 .
N1 Re1 N1 C2 92(3) 4_565 .
N2 Re1 N1 C2 -44(18) 10_556 .
N2 Re1 N1 C2 -85(3) 12_656 .
N2 Re1 N1 C2 88(3) 11_566 .
Re1 Re1 N1 C2 -178(3) 9_666 .
Cl1 Re1 N1 C2 2(3) . .
N1 Re1 N1 C6 -88(5) 3_655 10_556
N1 Re1 N1 C6 93(5) 4_565 10_556
N2 Re1 N1 C6 -43(16) 10_556 10_556
N2 Re1 N1 C6 -85(5) 12_656 10_556
N2 Re1 N1 C6 89(5) 11_566 10_556
Re1 Re1 N1 C6 -178(5) 9_666 10_556
Cl1 Re1 N1 C6 2(5) . 10_556
N2 N1 C1 N3 -30(18) 10_556 .
C2 N1 C1 N3 -3(5) . .
C6 N1 C1 N3 -2(4) 10_556 .
Re1 N1 C1 N3 -179(2) . .
N2 N1 C1 N1 155(13) 10_556 10_556
C2 N1 C1 N1 -178.9(17) . 10_556
C6 N1 C1 N1 -178(2) 10_556 10_556
Re1 N1 C1 N1 6(7) . 10_556
C2 N1 C1 N2 26(14) . 10_556
C6 N1 C1 N2 27(14) 10_556 10_556
Re1 N1 C1 N2 -149(19) . 10_556
N2 N1 C1 N2 149(17) 10_556 .
C2 N1 C1 N2 175(4) . .
C6 N1 C1 N2 176(3) 10_556 .
Re1 N1 C1 N2 0(4) . .
N1 N2 C1 N3 -154(16) 10_556 .
C2 N2 C1 N3 -11(6) 10_556 .
C6 N2 C1 N3 -7(4) . .
Re1 N2 C1 N3 -177.7(17) 9_666 .
N1 N2 C1 N1 28(15) 10_556 .
C2 N2 C1 N1 170(6) 10_556 .
C6 N2 C1 N1 174(4) . .
Re1 N2 C1 N1 4(2) 9_666 .
C2 N2 C1 N1 143(20) 10_556 10_556
C6 N2 C1 N1 146(18) . 10_556
Re1 N2 C1 N1 -24(15) 9_666 10_556
N1 N2 C1 N2 36(20) 10_556 10_556
C2 N2 C1 N2 178(2) 10_556 10_556
C6 N2 C1 N2 -178(3) . 10_556
Re1 N2 C1 N2 12(6) 9_666 10_556
N2 N1 C2 C6 49(19) 10_556 10_556
C1 N1 C2 C6 3(8) . 10_556
Re1 N1 C2 C6 179(7) . 10_556
C1 N1 C2 N2 -46(16) . 10_556
C6 N1 C2 N2 -49(19) 10_556 10_556
Re1 N1 C2 N2 129(21) . 10_556
N2 N1 C2 C3 36(19) 10_556 .
C1 N1 C2 C3 -11(6) . .
C6 N1 C2 C3 -13(6) 10_556 .
Re1 N1 C2 C3 165(3) . .
N2 C2 C3 C6 41(11) 10_556 10_556
N1 C2 C3 C6 36(12) . 10_556
C6 C2 C3 C5 -20(12) 10_556 10_556
N2 C2 C3 C5 20(6) 10_556 10_556
N1 C2 C3 C5 16(6) . 10_556
C6 C2 C3 C4 -8(13) 10_556 .
N2 C2 C3 C4 33(4) 10_556 .
N1 C2 C3 C4 28(5) . .
C6 C3 C4 C5 -69(9) 10_556 10_556
C2 C3 C4 C5 -67(10) . 10_556
C6 C3 C4 N3 -33(4) 10_556 .
C5 C3 C4 N3 37(9) 10_556 .
C2 C3 C4 N3 -31(4) . .
C5 C3 C4 C6 69(9) 10_556 10_556
C2 C3 C4 C6 2(3) . 10_556
N1 C1 N3 C4 -2(4) . .
N1 C1 N3 C4 173(3) 10_556 .
N2 C1 N3 C4 -8(4) 10_556 .
N2 C1 N3 C4 180(3) . .
N1 C1 N3 C4 -173(3) . 10_556
N1 C1 N3 C4 2(4) 10_556 10_556
N2 C1 N3 C4 -180(3) 10_556 10_556
N2 C1 N3 C4 8(4) . 10_556
N1 C1 N3 C5 10(4) . 10_556
N1 C1 N3 C5 -174(3) 10_556 10_556
N2 C1 N3 C5 4(3) 10_556 10_556
N2 C1 N3 C5 -168(3) . 10_556
N1 C1 N3 C5 174(3) . .
N1 C1 N3 C5 -10(4) 10_556 .
N2 C1 N3 C5 168(3) 10_556 .
N2 C1 N3 C5 -4(3) . .
C5 C4 N3 C1 33(7) 10_556 .
C3 C4 N3 C1 19(4) . .
C6 C4 N3 C1 4(3) 10_556 .
C5 C4 N3 C4 -154(5) 10_556 10_556
C3 C4 N3 C4 -168.1(15) . 10_556
C6 C4 N3 C4 177.0(16) 10_556 10_556
C3 C4 N3 C5 -14(5) . 10_556
C6 C4 N3 C5 -29(5) 10_556 10_556
C5 C4 N3 C5 -143(7) 10_556 .
C3 C4 N3 C5 -157(3) . .
C6 C4 N3 C5 -172(3) 10_556 .
C1 N3 C5 C4 153(6) . 10_556
C4 N3 C5 C4 -30(6) . 10_556
C5 N3 C5 C4 -50(10) 10_556 10_556
C1 N3 C5 C3 4(8) . 10_556
C4 N3 C5 C3 -179(7) . 10_556
C4 N3 C5 C3 -149(12) 10_556 10_556
C5 N3 C5 C3 161(4) 10_556 10_556
C1 N3 C5 C6 13(3) . .
C4 N3 C5 C6 -170(3) . .
C4 N3 C5 C6 -140(7) 10_556 .
C5 N3 C5 C6 170(3) 10_556 .
N1 N2 C6 C2 -76(11) 10_556 10_556
C1 N2 C6 C2 -173(8) . 10_556
Re1 N2 C6 C2 -8(9) 9_666 10_556
N1 N2 C6 C3 142(10) 10_556 10_556
C2 N2 C6 C3 -142(12) 10_556 10_556
C1 N2 C6 C3 45(7) . 10_556
Re1 N2 C6 C3 -150(5) 9_666 10_556
N1 N2 C6 C5 113(9) 10_556 .
C2 N2 C6 C5 -171(8) 10_556 .
C1 N2 C6 C5 16(4) . .
Re1 N2 C6 C5 -179(4) 9_666 .
C2 N2 C6 N1 76(11) 10_556 10_556
C1 N2 C6 N1 -97(11) . 10_556
Re1 N2 C6 N1 68(7) 9_666 10_556
N1 N2 C6 C4 102(9) 10_556 10_556
C2 N2 C6 C4 178(9) 10_556 10_556
C1 N2 C6 C4 5(4) . 10_556
Re1 N2 C6 C4 170(3) 9_666 10_556
C3 C5 C6 C2 118(29) 10_556 10_556
N3 C5 C6 C2 -53(27) . 10_556
C4 C5 C6 C3 122(8) 10_556 10_556
N3 C5 C6 C3 -171(6) . 10_556
C4 C5 C6 N2 -84(5) 10_556 .
C3 C5 C6 N2 154(6) 10_556 .
N3 C5 C6 N2 -17(3) . .
C4 C5 C6 N1 -79(5) 10_556 10_556
C3 C5 C6 N1 159(6) 10_556 10_556
N3 C5 C6 N1 -12(4) . 10_556
C3 C5 C6 C4 -122(8) 10_556 10_556
N3 C5 C6 C4 67(2) . 10_556
